data_7212921
loop_
_publ_author_name
'Akhtar, Javeed'
'Malik, Mohammad Azad'
'O'Brien, Paul'
'Helliwell, Madeleine'

_publ_section_title
;
 Controlled synthesis of PbS nanoparticles and the deposition of thin
 films by Aerosol-Assisted Chemical Vapour Deposition (AACVD)
;
_journal_issue 29
_journal_name_full 'Journal of Materials Chemistry'
_journal_page_first 6116
_journal_paper_doi 10.1039/c0jm00830c
_journal_volume 20
_journal_year 2010
_chemical_formula_sum 'C18 H20 N2 Pb S4'
_chemical_formula_weight 599.79
_chemical_name_systematic
;
?
;
_space_group_IT_number 13
_symmetry_cell_setting monoclinic
_symmetry_space_group_name_Hall '-P 2yc'
_symmetry_space_group_name_H-M 'P 1 2/c 1'
_atom_sites_solution_hydrogens geom
_atom_sites_solution_primary direct
_atom_sites_solution_secondary difmap
_audit_creation_method SHELXL-97
_cell_angle_alpha 90.00
_cell_angle_beta 94.687(4)
_cell_angle_gamma 90.00
_cell_formula_units_Z 2
_cell_length_a 10.1600(17)
_cell_length_b 5.1600(9)
_cell_length_c 18.758(3)
_cell_measurement_reflns_used 817
_cell_measurement_temperature 100(2)
_cell_measurement_theta_max 24.20
_cell_measurement_theta_min 2.84
_cell_volume 980.1(3)
_computing_cell_refinement 'Bruker SMART'
_computing_data_collection 'Bruker SMART'
_computing_data_reduction 'Bruker SAINT'
_computing_molecular_graphics 'Bruker SHELXTL'
_computing_publication_material 'Bruker SHELXTL'
_computing_structure_refinement 'SHELXL-97 (Sheldrick, 1997)'
_computing_structure_solution 'SHELXS-97 (Sheldrick, 1990)'
_diffrn_ambient_temperature 100(2)
_diffrn_measured_fraction_theta_full 0.996
_diffrn_measured_fraction_theta_max 0.996
_diffrn_measurement_device_type 'CCD area detector'
_diffrn_measurement_method 'phi and omega scans'
_diffrn_radiation_monochromator graphite
_diffrn_radiation_source 'fine-focus sealed tube'
_diffrn_radiation_type MoK\a
_diffrn_radiation_wavelength 0.71069
_diffrn_reflns_av_R_equivalents 0.0184
_diffrn_reflns_av_sigmaI/netI 0.0179
_diffrn_reflns_limit_h_max 12
_diffrn_reflns_limit_h_min -12
_diffrn_reflns_limit_k_max 6
_diffrn_reflns_limit_k_min -6
_diffrn_reflns_limit_l_max 22
_diffrn_reflns_limit_l_min -23
_diffrn_reflns_number 7384
_diffrn_reflns_theta_full 26.42
_diffrn_reflns_theta_max 26.42
_diffrn_reflns_theta_min 2.01
_exptl_absorpt_coefficient_mu 9.037
_exptl_absorpt_correction_T_max 1.000
_exptl_absorpt_correction_T_min 0.653
_exptl_absorpt_correction_type multi-scan
_exptl_absorpt_process_details SADABS
_exptl_crystal_colour colourless
_exptl_crystal_density_diffrn 2.032
_exptl_crystal_density_method 'not measured'
_exptl_crystal_description block
_exptl_crystal_F_000 576
_exptl_crystal_size_max 0.20
_exptl_crystal_size_mid 0.20
_exptl_crystal_size_min 0.15
_refine_diff_density_max 0.597
_refine_diff_density_min -0.297
_refine_diff_density_rms 0.072
_refine_ls_extinction_method none
_refine_ls_goodness_of_fit_ref 1.073
_refine_ls_hydrogen_treatment constr
_refine_ls_matrix_type full
_refine_ls_number_parameters 115
_refine_ls_number_reflns 2021
_refine_ls_number_restraints 0
_refine_ls_restrained_S_all 1.073
_refine_ls_R_factor_all 0.0132
_refine_ls_R_factor_gt 0.0129
_refine_ls_shift/su_max 0.001
_refine_ls_shift/su_mean 0.000
_refine_ls_structure_factor_coef Fsqd
_refine_ls_weighting_details 'calc w=1/[\s^2^(Fo^2^)+(0.0148P)^2^+0.3578P] where P=(Fo^2^+2Fc^2^)/3'
_refine_ls_weighting_scheme calc
_refine_ls_wR_factor_gt 0.0305
_refine_ls_wR_factor_ref 0.0306
_reflns_number_gt 1986
_reflns_number_total 2021
_reflns_threshold_expression >2sigma(I)
_cod_data_source_file c0jm00830c.txt
_cod_data_source_block s2630abs
_cod_depositor_comments
;
The following automatic conversions were performed:

'_symmetry_cell_setting' value 'Monoclinic' changed to 'monoclinic'
according to /home/saulius/struct/CIF-dictionaries/cif_core.dic
dictionary named 'cif_core.dic' version 2.4.2 from 2011-04-26.

Automatic conversion script
Id: cif_fix_values 1891 2012-01-12 08:04:46Z andrius 
;
_cod_original_sg_symbol_H-M P2/c
_cod_database_code 7212921

loop_
_symmetry_equiv_pos_as_xyz
'x, y, z'
'-x, y, -z+1/2'
'-x, -y, -z'
'x, -y, z-1/2'

loop_
_atom_site_label
_atom_site_type_symbol
_atom_site_fract_x
_atom_site_fract_y
_atom_site_fract_z
_atom_site_U_iso_or_equiv
_atom_site_adp_type
_atom_site_occupancy
_atom_site_symmetry_multiplicity
_atom_site_calc_flag
_atom_site_refinement_flags
Pb1 Pb 1.0000 1.179726(19) 0.2500 0.01938(4) Uani 1 2 d S
S1 S 0.81159(5) 0.81382(9) 0.21995(3) 0.01734(10) Uani 1 1 d .
S2 S 0.98873(5) 0.97191(10) 0.10817(3) 0.01839(10) Uani 1 1 d .
N1 N 0.79531(16) 0.6219(3) 0.08806(9) 0.0144(3) Uani 1 1 d .
C1 C 0.85989(19) 0.7865(4) 0.13353(10) 0.0143(4) Uani 1 1 d .
C2 C 0.83527(19) 0.5751(4) 0.01578(10) 0.0166(4) Uani 1 1 d .
H2A H 0.8397 0.3897 0.0079 0.020 Uiso 1 1 calc R
H2B H 0.9231 0.6455 0.0124 0.020 Uiso 1 1 calc R
C3 C 0.74280(19) 0.6937(4) -0.04225(11) 0.0149(4) Uani 1 1 d .
C4 C 0.7369(2) 0.5921(4) -0.11153(11) 0.0197(4) Uani 1 1 d .
H4 H 0.7868 0.4470 -0.1210 0.024 Uiso 1 1 calc R
C5 C 0.6568(2) 0.7071(4) -0.16618(12) 0.0239(5) Uani 1 1 d .
H5 H 0.6534 0.6388 -0.2122 0.029 Uiso 1 1 calc R
C6 C 0.5817(2) 0.9246(5) -0.15231(11) 0.0240(4) Uani 1 1 d .
H6 H 0.5278 1.0014 -0.1889 0.029 Uiso 1 1 calc R
C7 C 0.5877(2) 1.0252(4) -0.08394(11) 0.0218(4) Uani 1 1 d .
H7 H 0.5378 1.1703 -0.0745 0.026 Uiso 1 1 calc R
C8 C 0.66777(19) 0.9116(4) -0.02918(11) 0.0174(4) Uani 1 1 d .
H8 H 0.6713 0.9817 0.0166 0.021 Uiso 1 1 calc R
C9 C 0.68460(19) 0.4630(4) 0.10865(11) 0.0168(4) Uani 1 1 d .
H9A H 0.6364 0.5570 0.1422 0.025 Uiso 1 1 calc R
H9B H 0.7180 0.3051 0.1303 0.025 Uiso 1 1 calc R
H9C H 0.6271 0.4232 0.0669 0.025 Uiso 1 1 calc R

loop_
_atom_site_aniso_label
_atom_site_aniso_U_11
_atom_site_aniso_U_22
_atom_site_aniso_U_33
_atom_site_aniso_U_23
_atom_site_aniso_U_13
_atom_site_aniso_U_12
Pb1 0.02317(7) 0.01386(6) 0.01974(7) 0.000 -0.00665(4) 0.000
S1 0.0201(2) 0.0201(2) 0.0116(2) 0.00031(18) 0.00005(18) -0.00254(19)
S2 0.0177(2) 0.0213(2) 0.0159(2) 0.00360(19) -0.00027(19) -0.00342(19)
N1 0.0150(8) 0.0153(7) 0.0128(8) 0.0011(6) 0.0003(6) 0.0006(6)
C1 0.0146(9) 0.0148(9) 0.0130(9) 0.0029(7) -0.0015(7) 0.0038(7)
C2 0.0163(9) 0.0189(9) 0.0148(10) -0.0027(8) 0.0025(7) 0.0030(8)
C3 0.0142(9) 0.0164(9) 0.0144(10) 0.0009(7) 0.0018(7) -0.0044(7)
C4 0.0216(10) 0.0205(10) 0.0177(10) -0.0017(8) 0.0052(8) -0.0006(8)
C5 0.0307(12) 0.0284(11) 0.0128(10) -0.0013(9) 0.0033(9) -0.0057(9)
C6 0.0233(11) 0.0303(11) 0.0180(11) 0.0078(9) -0.0018(8) -0.0010(9)
C7 0.0228(10) 0.0205(10) 0.0223(11) 0.0031(8) 0.0023(8) 0.0027(8)
C8 0.0207(10) 0.0172(9) 0.0146(9) -0.0016(8) 0.0017(8) 0.0000(8)
C9 0.0156(9) 0.0162(9) 0.0183(10) 0.0012(8) -0.0003(7) 0.0001(8)

loop_
_atom_type_symbol
_atom_type_description
_atom_type_scat_dispersion_real
_atom_type_scat_dispersion_imag
_atom_type_scat_source
C C 0.0033 0.0016 'International Tables Vol C Tables 4.2.6.8 and 6.1.1.4'
H H 0.0000 0.0000 'International Tables Vol C Tables 4.2.6.8 and 6.1.1.4'
N N 0.0061 0.0033 'International Tables Vol C Tables 4.2.6.8 and 6.1.1.4'
Pb Pb -3.3944 10.1111 'International Tables Vol C Tables 4.2.6.8 and 6.1.1.4'
S S 0.1246 0.1234 'International Tables Vol C Tables 4.2.6.8 and 6.1.1.4'

loop_
_geom_angle_atom_site_label_1
_geom_angle_atom_site_label_2
_geom_angle_atom_site_label_3
_geom_angle
_geom_angle_site_symmetry_1
_geom_angle_site_symmetry_3
S1 Pb1 S1 91.87(7) 2_755 .
S1 Pb1 S2 64.69(2) 2_755 2_755
S1 Pb1 S2 84.63(3) . 2_755
S1 Pb1 S2 84.63(3) 2_755 .
S1 Pb1 S2 64.69(2) . .
S2 Pb1 S2 135.99(5) 2_755 .
C1 S1 Pb1 90.11(7) . .
C1 S2 Pb1 85.69(7) . .
C1 N1 C2 122.39(17) . .
C1 N1 C9 122.23(17) . .
C2 N1 C9 115.27(16) . .
N1 C1 S2 121.46(15) . .
N1 C1 S1 119.03(15) . .
S2 C1 S1 119.50(12) . .
N1 C2 C3 113.40(16) . .
N1 C2 H2A 108.9 . .
C3 C2 H2A 108.9 . .
N1 C2 H2B 108.9 . .
C3 C2 H2B 108.9 . .
H2A C2 H2B 107.7 . .
C8 C3 C4 118.96(19) . .
C8 C3 C2 121.23(18) . .
C4 C3 C2 119.73(18) . .
C5 C4 C3 120.3(2) . .
C5 C4 H4 119.9 . .
C3 C4 H4 119.9 . .
C4 C5 C6 120.2(2) . .
C4 C5 H5 119.9 . .
C6 C5 H5 119.9 . .
C7 C6 C5 119.5(2) . .
C7 C6 H6 120.2 . .
C5 C6 H6 120.2 . .
C6 C7 C8 120.6(2) . .
C6 C7 H7 119.7 . .
C8 C7 H7 119.7 . .
C7 C8 C3 120.49(19) . .
C7 C8 H8 119.8 . .
C3 C8 H8 119.8 . .
N1 C9 H9A 109.5 . .
N1 C9 H9B 109.5 . .
H9A C9 H9B 109.5 . .
N1 C9 H9C 109.5 . .
H9A C9 H9C 109.5 . .
H9B C9 H9C 109.5 . .

loop_
_geom_bond_atom_site_label_1
_geom_bond_atom_site_label_2
_geom_bond_distance
_geom_bond_site_symmetry_2
Pb1 S1 2.7148(15) 2_755
Pb1 S1 2.7149(15) .
Pb1 S2 2.8621(9) 2_755
Pb1 S2 2.8621(9) .
S1 C1 1.737(2) .
S2 C1 1.719(2) .
N1 C1 1.337(3) .
N1 C2 1.467(2) .
N1 C9 1.469(2) .
C2 C3 1.508(3) .
C2 H2A 0.9700 .
C2 H2B 0.9700 .
C3 C8 1.392(3) .
C3 C4 1.398(3) .
C4 C5 1.388(3) .
C4 H4 0.9300 .
C5 C6 1.394(3) .
C5 H5 0.9300 .
C6 C7 1.380(3) .
C6 H6 0.9300 .
C7 C8 1.387(3) .
C7 H7 0.9300 .
C8 H8 0.9300 .
C9 H9A 0.9600 .
C9 H9B 0.9600 .
C9 H9C 0.9600 .
